data_4000352
_journal_name_full 'Chemistry of Materials'
_journal_year 2004
_chemical_formula_moiety 'C32 H22 S2 '
_chemical_formula_sum 'C32 H22 S2'
_chemical_formula_weight 470.65
_chemical_melting_point 358
_space_group_IT_number 14
_symmetry_cell_setting monoclinic
_symmetry_space_group_name_Hall '-P 2ybc'
_symmetry_space_group_name_H-M 'P 1 21/c 1'
_cell_angle_alpha 90
_cell_angle_beta 97.147(6)
_cell_angle_gamma 90
_cell_formula_units_Z 4
_cell_length_a 5.7081(7)
_cell_length_b 7.6036(3)
_cell_length_c 52.869(7)
_cell_measurement_reflns_used 25
_cell_measurement_temperature 296.2
_cell_measurement_theta_max 25.3
_cell_measurement_theta_min 14.1
_cell_volume 2276.8(4)
_diffrn_measured_fraction_theta_full 1.8584
_diffrn_measured_fraction_theta_max 1.8584
_diffrn_measurement_device_type 'Enraf-Nonius Cad4'
_diffrn_measurement_method 'omega- scan'
_diffrn_radiation_type 'Cu K\a'
_diffrn_radiation_wavelength 1.5418
_diffrn_reflns_av_R_equivalents 0.044
_diffrn_reflns_limit_h_max 0
_diffrn_reflns_limit_h_min -6
_diffrn_reflns_limit_k_max 9
_diffrn_reflns_limit_k_min 0
_diffrn_reflns_limit_l_max 64
_diffrn_reflns_limit_l_min -64
_diffrn_reflns_number 7853
_diffrn_reflns_theta_full 70.19
_diffrn_reflns_theta_max 70.19
_diffrn_standards_decay_% 1.0
_diffrn_standards_interval_count 150
_diffrn_standards_number 3
_exptl_absorpt_coefficient_mu 2.253
_exptl_absorpt_correction_T_max 0.939
_exptl_absorpt_correction_T_min 0.838
_exptl_absorpt_correction_type psi-scan
_exptl_absorpt_process_details '(North, Phillips & Mathews, 1968)'
_exptl_crystal_colour 'pale yellow'
_exptl_crystal_density_diffrn 1.373
_exptl_crystal_density_meas ?
_exptl_crystal_density_method 'not measured'
_exptl_crystal_description plate
_exptl_crystal_size_max 0.400
_exptl_crystal_size_mid 0.400
_exptl_crystal_size_min 0.030
_exptl_crystal_size_rad ?
_refine_diff_density_max 0.29
_refine_diff_density_min -0.35
_refine_ls_abs_structure_details ?
_refine_ls_abs_structure_Flack ?
_refine_ls_extinction_coef ?
_refine_ls_extinction_method none
_refine_ls_goodness_of_fit_ref 1.408
_refine_ls_hydrogen_treatment noref
_refine_ls_number_parameters 307
_refine_ls_number_reflns 3577
_refine_ls_R_factor_gt 0.0646
_refine_ls_shift/su_max 0.0045
_refine_ls_structure_factor_coef F
_refine_ls_weighting_details 'w = 1/[\s^2^(Fo) + 0.00090|Fo|^2^]'
_refine_ls_weighting_scheme calc
_refine_ls_wR_factor_ref 0.0796
_reflns_number_gt 3577
_reflns_number_total 4322
_reflns_threshold_expression F^2^>2.0\s(F^2^)
_cod_original_sg_symbol_H-M 'P 21/c'
_cod_original_formula_sum 'C32 H22 S2 '
_cod_database_code 4000352

loop_
_symmetry_equiv_pos_as_xyz
x,y,z
-x,1/2+y,1/2-z
-x,-y,-z
x,1/2-y,1/2+z

loop_
_atom_site_label
_atom_site_type_symbol
_atom_site_fract_x
_atom_site_fract_y
_atom_site_fract_z
_atom_site_U_iso_or_equiv
_atom_site_adp_type
_atom_site_occupancy
_atom_site_calc_flag
_atom_site_refinement_flags
_atom_site_disorder_assembly
_atom_site_disorder_group
S(1) S 0.3338(2) 0.2854(2) 0.22273(2) 0.0489(4) Uani 1.00 d . . .
S(2) S 0.2162(2) 0.1646(2) 0.30115(2) 0.0507(4) Uani 1.00 d . . .
C(1) C 0.042(1) 0.2443(7) 0.0394(1) 0.064(2) Uani 1.00 d . . .
C(2) C 0.219(1) 0.3303(8) 0.0543(1) 0.072(2) Uani 1.00 d . . .
C(3) C 0.2258(10) 0.3298(7) 0.0805(1) 0.064(2) Uani 1.00 d . . .
C(4) C 0.0529(9) 0.2468(6) 0.09261(9) 0.046(2) Uani 1.00 d . . .
C(5) C -0.1251(10) 0.1627(7) 0.0767(1) 0.063(2) Uani 1.00 d . . .
C(6) C -0.130(1) 0.1610(8) 0.0509(1) 0.069(2) Uani 1.00 d . . .
C(7) C 0.0611(8) 0.2461(6) 0.12087(9) 0.044(1) Uani 1.00 d . . .
C(8) C 0.2436(9) 0.3198(7) 0.1368(1) 0.058(2) Uani 1.00 d . . .
C(9) C 0.2521(9) 0.3141(7) 0.16311(10) 0.058(2) Uani 1.00 d . . .
C(10) C 0.0779(8) 0.2315(6) 0.17470(9) 0.044(1) Uani 1.00 d . . .
C(11) C -0.1095(9) 0.1595(7) 0.1588(1) 0.060(2) Uani 1.00 d . . .
C(12) C -0.1157(9) 0.1673(7) 0.1328(1) 0.061(2) Uani 1.00 d . . .
C(13) C 0.0903(8) 0.2133(6) 0.20237(9) 0.043(1) Uani 1.00 d . . .
C(14) C -0.0679(9) 0.1335(6) 0.21615(10) 0.050(2) Uani 1.00 d . . .
C(15) C 0.0032(9) 0.1299(6) 0.24242(10) 0.052(2) Uani 1.00 d . . .
C(16) C 0.2173(9) 0.2056(6) 0.24952(9) 0.045(1) Uani 1.00 d . . .
C(17) C 0.3444(8) 0.2303(6) 0.27466(9) 0.046(1) Uani 1.00 d . . .
C(18) C 0.5572(9) 0.3087(6) 0.2820(1) 0.053(2) Uani 1.00 d . . .
C(19) C 0.6164(9) 0.3185(6) 0.30862(10) 0.051(2) Uani 1.00 d . . .
C(20) C 0.4485(8) 0.2476(6) 0.32202(9) 0.044(1) Uani 1.00 d . . .
C(21) C 0.4467(8) 0.2423(6) 0.34973(9) 0.047(2) Uani 1.00 d . . .
C(22) C 0.6264(10) 0.3210(7) 0.3657(1) 0.061(2) Uani 1.00 d . . .
C(23) C 0.6271(9) 0.3194(7) 0.3919(1) 0.061(2) Uani 1.00 d . . .
C(24) C 0.4470(8) 0.2430(6) 0.40345(9) 0.043(1) Uani 1.00 d . . .
C(25) C 0.2679(9) 0.1638(7) 0.38714(10) 0.056(2) Uani 1.00 d . . .
C(26) C 0.2665(9) 0.1642(7) 0.36099(10) 0.054(2) Uani 1.00 d . . .
C(27) C 0.4514(9) 0.2431(6) 0.43160(10) 0.051(2) Uani 1.00 d . . .
C(28) C 0.6268(10) 0.3304(8) 0.4473(1) 0.068(2) Uani 1.00 d . . .
C(29) C 0.634(1) 0.3291(8) 0.4737(1) 0.079(2) Uani 1.00 d . . .
C(30) C 0.465(1) 0.2418(8) 0.4848(1) 0.072(2) Uani 1.00 d . . .
C(31) C 0.287(1) 0.1578(8) 0.4699(1) 0.076(2) Uani 1.00 d . . .
C(32) C 0.279(1) 0.1592(7) 0.4436(1) 0.067(2) Uani 1.00 d . . .
H(1) H 0.0375 0.2418 0.0210 0.0762 Uiso 1.00 calc . . .
H(2) H 0.3380 0.3936 0.0464 0.0829 Uiso 1.00 calc . . .
H(3) H 0.3543 0.3869 0.0911 0.0775 Uiso 1.00 calc . . .
H(4) H -0.2513 0.1046 0.0841 0.0771 Uiso 1.00 calc . . .
H(5) H -0.2531 0.0978 0.0405 0.0802 Uiso 1.00 calc . . .
H(6) H 0.3717 0.3751 0.1294 0.0688 Uiso 1.00 calc . . .
H(7) H 0.3812 0.3704 0.1738 0.0675 Uiso 1.00 calc . . .
H(8) H -0.2386 0.1054 0.1661 0.0722 Uiso 1.00 calc . . .
H(9) H -0.2485 0.1153 0.1225 0.0731 Uiso 1.00 calc . . .
H(10) H 0.7533 0.3773 0.3583 0.0729 Uiso 1.00 calc . . .
H(11) H 0.7591 0.3719 0.4026 0.0721 Uiso 1.00 calc . . .
H(12) H 0.1384 0.1093 0.3944 0.0690 Uiso 1.00 calc . . .
H(13) H 0.1373 0.1088 0.3504 0.0626 Uiso 1.00 calc . . .
H(14) H 0.7487 0.3939 0.4396 0.0795 Uiso 1.00 calc . . .
H(15) H 0.7590 0.3905 0.4842 0.0934 Uiso 1.00 calc . . .
H(16) H 0.4697 0.2389 0.5031 0.0856 Uiso 1.00 calc . . .
H(17) H 0.1659 0.0973 0.4781 0.0915 Uiso 1.00 calc . . .
H(18) H 0.1485 0.1005 0.4331 0.0805 Uiso 1.00 calc . . .
H(19) H -0.1131 0.0741 0.2550 0.0775 Uiso 1.00 calc . . .
H(20) H -0.2436 0.0915 0.2072 0.0775 Uiso 1.00 calc . . .
H(21) H 0.7644 0.3776 0.3198 0.0775 Uiso 1.00 calc . . .
H(22) H 0.6560 0.3680 0.2684 0.0775 Uiso 1.00 calc . . .

loop_
_atom_type_symbol
_atom_type_description
_atom_type_scat_dispersion_real
_atom_type_scat_dispersion_imag
_atom_type_scat_source
C C 0.018 0.009
;International Tables for Crystallography
(1992, Vol. C, Tables 4.2.6.8 and 6.1.1.1)
;
S S 0.333 0.557
;International Tables for Crystallography
(1992, Vol. C, Tables 4.2.6.8 and 6.1.1.1)
;
H H 0.000 0.000
;International Tables for Crystallography
(1992, Vol. C, Table 6.1.1.2)
;
